data_7215167
loop_
_publ_author_name
'Khavasi, Hamid Reza'
'Tahrani, Alireza Azhdari'

_publ_section_title
;
 The role of secondary bonding on supramolecular assembly of coordination
 compounds: diversity of coordination modes and supramolecular structures
;
_journal_issue 29
_journal_name_full CrystEngComm
_journal_page_first 5799
_journal_paper_doi 10.1039/c3ce40433a
_journal_volume 15
_journal_year 2013
_chemical_formula_moiety 'C11 H8 F Hg I2 N3 O, C11 H8 F N3 O'
_chemical_formula_sum 'C22 H16 F2 Hg I2 N6 O2'
_chemical_formula_weight 888.80
_chemical_name_systematic
;
?
;
_space_group_IT_number 14
_symmetry_cell_setting monoclinic
_symmetry_Int_Tables_number 14
_symmetry_space_group_name_Hall '-P 2yn'
_symmetry_space_group_name_H-M 'P 1 21/n 1'
_atom_sites_solution_hydrogens geom
_atom_sites_solution_primary direct
_atom_sites_solution_secondary difmap
_audit_creation_method SHELXL-97
_cell_angle_alpha 90.00
_cell_angle_beta 101.728(7)
_cell_angle_gamma 90.00
_cell_formula_units_Z 4
_cell_length_a 13.9671(11)
_cell_length_b 7.6637(5)
_cell_length_c 23.921(2)
_cell_measurement_reflns_used 1700
_cell_measurement_temperature 298(2)
_cell_measurement_theta_max 29.23
_cell_measurement_theta_min 1.74
_cell_volume 2507.0(3)
_computing_cell_refinement 'X-Area 1.31 (Stoe & Cie GmbH, 2005)'
_computing_data_collection 'X-Area 1.31 (Stoe & Cie GmbH, 2005)'
_computing_data_reduction 'X-Area 1.31 (Stoe & Cie GmbH, 2005)'
_computing_molecular_graphics 'ORTEP-3 for Windows (Farrugia, 1997)'
_computing_publication_material 'WinGX (Farrugia, 1999)'
_computing_structure_refinement 'SHELXL-97 (Sheldrick, 1997)'
_computing_structure_solution 'SHELXS-97 (Sheldrick, 1990)'
_diffrn_ambient_temperature 298(2)
_diffrn_detector_area_resol_mean '0.15 mm'
_diffrn_measured_fraction_theta_full 0.991
_diffrn_measured_fraction_theta_max 0.991
_diffrn_measurement_device_type 'STOE IPDS II'
_diffrn_measurement_method 'rotation method'
_diffrn_radiation_monochromator graphite
_diffrn_radiation_source 'fine-focus sealed tube'
_diffrn_radiation_type MoK\a
_diffrn_radiation_wavelength 0.71073
_diffrn_reflns_av_R_equivalents 0.0551
_diffrn_reflns_av_sigmaI/netI 0.0471
_diffrn_reflns_limit_h_max 19
_diffrn_reflns_limit_h_min -19
_diffrn_reflns_limit_k_max 10
_diffrn_reflns_limit_k_min -9
_diffrn_reflns_limit_l_max 23
_diffrn_reflns_limit_l_min -32
_diffrn_reflns_number 16312
_diffrn_reflns_theta_full 29.23
_diffrn_reflns_theta_max 29.23
_diffrn_reflns_theta_min 1.74
_diffrn_standards_number 0
_exptl_absorpt_coefficient_mu 8.649
_exptl_absorpt_correction_T_max 0.3232
_exptl_absorpt_correction_T_min 0.1827
_exptl_absorpt_correction_type numerical
_exptl_absorpt_process_details 'shape of crystal determined optically'
_exptl_crystal_colour Colorless
_exptl_crystal_density_diffrn 2.355
_exptl_crystal_density_method 'not measured'
_exptl_crystal_description Prism
_exptl_crystal_F_000 1640
_exptl_crystal_size_max 0.30
_exptl_crystal_size_mid 0.28
_exptl_crystal_size_min 0.21
_refine_diff_density_max 1.963
_refine_diff_density_min -1.466
_refine_diff_density_rms 0.147
_refine_ls_extinction_method none
_refine_ls_goodness_of_fit_ref 1.069
_refine_ls_hydrogen_treatment constr
_refine_ls_matrix_type full
_refine_ls_number_parameters 316
_refine_ls_number_reflns 6751
_refine_ls_number_restraints 0
_refine_ls_restrained_S_all 1.069
_refine_ls_R_factor_all 0.0779
_refine_ls_R_factor_gt 0.0499
_refine_ls_shift/su_max 0.009
_refine_ls_shift/su_mean 0.000
_refine_ls_structure_factor_coef Fsqd
_refine_ls_weighting_details 'calc w=1/[\s^2^(Fo^2^)+(0.0493P)^2^+1.3072P] where P=(Fo^2^+2Fc^2^)/3'
_refine_ls_weighting_scheme calc
_refine_ls_wR_factor_gt 0.1021
_refine_ls_wR_factor_ref 0.1125
_reflns_number_gt 4847
_reflns_number_total 6751
_reflns_threshold_expression >2sigma(I)
_cod_data_source_file c3ce40433a.cif
_cod_data_source_block shelxl
_cod_depositor_comments
;
The following automatic conversions were performed:

'_symmetry_cell_setting' value 'Monoclinic' changed to 'monoclinic'
according to
/usr/data/users/saulius/automatic-downloads/retrospective/RSC/lib/dictionaries/cif_core.dic
dictionary named 'cif_core.dic' version 2.4.2 from 2011-04-26.

Automatic conversion script
Id: cif_fix_values 2281 2013-09-26 08:29:07Z andrius 
;
_cod_original_cell_volume 2507.1(3)
_cod_original_sg_symbol_H-M 'P 21/n'
_cod_original_formula_sum 'C22 H16 F2 Hg1 I2 N6 O2'
_cod_database_code 7215167

loop_
_symmetry_equiv_pos_site_id
_symmetry_equiv_pos_as_xyz
1 x,y,z
2 1/2-x,1/2+y,1/2-z
3 -x,-y,-z
4 1/2+x,1/2-y,1/2+z

loop_
_atom_site_label
_atom_site_type_symbol
_atom_site_fract_x
_atom_site_fract_y
_atom_site_fract_z
_atom_site_U_iso_or_equiv
_atom_site_adp_type
_atom_site_occupancy
_atom_site_symmetry_multiplicity
_atom_site_calc_flag
_atom_site_refinement_flags
C1 C 0.7070(5) 0.3976(11) 0.4774(3) 0.063(2) Uani 1 1 d .
H1 H 0.7732 0.4034 0.4938 0.076 Uiso 1 1 calc R
C2 C 0.6750(5) 0.4735(11) 0.4239(3) 0.0587(18) Uani 1 1 d .
H2 H 0.7192 0.5301 0.4059 0.070 Uiso 1 1 calc R
C3 C 0.5203(5) 0.3855(9) 0.4269(3) 0.0477(15) Uani 1 1 d .
H3 H 0.4541 0.3787 0.4104 0.057 Uiso 1 1 calc R
C4 C 0.5538(4) 0.3132(9) 0.4799(3) 0.0464(14) Uani 1 1 d .
C5 C 0.4835(4) 0.2249(8) 0.5108(3) 0.0458(14) Uani 1 1 d .
C6 C 0.4863(5) 0.0649(8) 0.6010(3) 0.0472(14) Uani 1 1 d .
C7 C 0.5505(5) -0.0120(9) 0.6477(3) 0.0518(15) Uani 1 1 d .
C8 C 0.5196(6) -0.0953(9) 0.6911(3) 0.0616(19) Uani 1 1 d .
H8 H 0.5645 -0.1429 0.7214 0.074 Uiso 1 1 calc R
C9 C 0.4203(7) -0.1078(10) 0.6893(4) 0.066(2) Uani 1 1 d .
H9 H 0.3975 -0.1640 0.7185 0.079 Uiso 1 1 calc R
C10 C 0.3551(6) -0.0364(10) 0.6440(4) 0.0636(19) Uani 1 1 d .
H10 H 0.2884 -0.0459 0.6428 0.076 Uiso 1 1 calc R
C11 C 0.3873(5) 0.0495(9) 0.6000(4) 0.0567(17) Uani 1 1 d .
H11 H 0.3420 0.0966 0.5698 0.068 Uiso 1 1 calc R
C12 C 0.3485(5) 0.2905(12) 0.1084(4) 0.068(2) Uani 1 1 d .
H12 H 0.2824 0.2636 0.0973 0.081 Uiso 1 1 calc R
C13 C 0.3838(5) 0.3424(11) 0.1632(3) 0.0595(18) Uani 1 1 d .
H13 H 0.3408 0.3500 0.1881 0.071 Uiso 1 1 calc R
C14 C 0.5346(5) 0.3666(10) 0.1447(3) 0.0563(17) Uani 1 1 d .
H14 H 0.6009 0.3899 0.1565 0.068 Uiso 1 1 calc R
C15 C 0.4984(4) 0.3166(9) 0.0886(3) 0.0486(15) Uani 1 1 d .
C16 C 0.5649(5) 0.3023(11) 0.0475(3) 0.0599(18) Uani 1 1 d .
C17 C 0.5531(5) 0.2201(10) -0.0540(3) 0.0525(16) Uani 1 1 d .
C18 C 0.4877(5) 0.1564(11) -0.1018(3) 0.0589(18) Uani 1 1 d .
C19 C 0.5132(6) 0.1207(11) -0.1530(3) 0.0639(19) Uani 1 1 d .
H19 H 0.4673 0.0793 -0.1839 0.077 Uiso 1 1 calc R
C20 C 0.6076(6) 0.1477(13) -0.1573(4) 0.072(2) Uani 1 1 d .
H20 H 0.6267 0.1238 -0.1915 0.087 Uiso 1 1 calc R
C21 C 0.6752(6) 0.2100(12) -0.1115(4) 0.074(2) Uani 1 1 d .
H21 H 0.7392 0.2297 -0.1154 0.089 Uiso 1 1 calc R
C22 C 0.6491(5) 0.2435(11) -0.0600(3) 0.0606(18) Uani 1 1 d .
H22 H 0.6960 0.2820 -0.0291 0.073 Uiso 1 1 calc R
N1 N 0.6490(4) 0.3190(9) 0.5056(3) 0.0561(15) Uani 1 1 d .
N2 N 0.5809(4) 0.4650(8) 0.3987(2) 0.0500(13) Uani 1 1 d .
N3 N 0.5283(4) 0.1513(8) 0.5609(2) 0.0510(13) Uani 1 1 d .
H3A H 0.5910 0.1591 0.5689 0.061 Uiso 1 1 calc R
N4 N 0.4050(4) 0.2772(9) 0.0705(3) 0.0570(15) Uani 1 1 d .
N5 N 0.4759(4) 0.3819(9) 0.1822(3) 0.0598(15) Uani 1 1 d .
N6 N 0.5172(4) 0.2516(9) -0.0053(3) 0.0623(16) Uani 1 1 d .
H6A H 0.4552 0.2368 -0.0088 0.075 Uiso 1 1 calc R
O1 O 0.3962(3) 0.2239(8) 0.4908(2) 0.0630(13) Uani 1 1 d .
O2 O 0.6513(4) 0.3315(12) 0.0607(3) 0.097(2) Uani 1 1 d .
Hg1 Hg 0.522872(18) 0.57804(4) 0.292116(13) 0.05323(9) Uani 1 1 d .
I1 I 0.69601(3) 0.62509(8) 0.27220(2) 0.06315(15) Uani 1 1 d .
I2 I 0.33899(3) 0.57199(7) 0.29768(2) 0.05815(13) Uani 1 1 d .
F1 F 0.6477(3) -0.0022(7) 0.6472(2) 0.0687(12) Uani 1 1 d .
F2 F 0.3934(3) 0.1346(9) -0.0961(2) 0.0951(18) Uani 1 1 d .

loop_
_atom_site_aniso_label
_atom_site_aniso_U_11
_atom_site_aniso_U_22
_atom_site_aniso_U_33
_atom_site_aniso_U_23
_atom_site_aniso_U_13
_atom_site_aniso_U_12
C1 0.041(3) 0.090(6) 0.055(4) 0.002(4) 0.001(3) 0.006(3)
C2 0.044(3) 0.070(5) 0.059(5) 0.007(4) 0.004(3) 0.003(3)
C3 0.045(3) 0.055(4) 0.039(3) -0.011(3) -0.001(2) 0.006(3)
C4 0.043(3) 0.057(4) 0.037(3) -0.007(3) 0.004(2) 0.007(3)
C5 0.046(3) 0.045(3) 0.045(4) -0.006(3) 0.008(3) 0.003(2)
C6 0.055(3) 0.042(3) 0.042(3) -0.007(3) 0.006(3) 0.004(3)
C7 0.061(4) 0.044(3) 0.049(4) -0.002(3) 0.007(3) 0.006(3)
C8 0.084(5) 0.052(4) 0.046(4) 0.000(3) 0.006(4) 0.012(3)
C9 0.096(6) 0.051(4) 0.057(5) 0.007(3) 0.032(4) 0.007(4)
C10 0.065(4) 0.054(4) 0.077(6) 0.004(4) 0.026(4) 0.002(3)
C11 0.052(4) 0.054(4) 0.063(5) 0.003(3) 0.009(3) 0.010(3)
C12 0.042(3) 0.097(6) 0.061(5) -0.019(5) 0.004(3) -0.004(4)
C13 0.049(3) 0.080(5) 0.051(4) -0.016(4) 0.014(3) -0.007(3)
C14 0.046(3) 0.071(4) 0.047(4) -0.006(3) -0.001(3) -0.006(3)
C15 0.046(3) 0.056(4) 0.043(4) -0.005(3) 0.006(3) -0.005(3)
C16 0.047(3) 0.072(5) 0.058(5) -0.007(4) 0.005(3) -0.008(3)
C17 0.048(3) 0.061(4) 0.047(4) 0.000(3) 0.007(3) -0.001(3)
C18 0.048(3) 0.080(5) 0.051(4) -0.001(4) 0.013(3) -0.005(3)
C19 0.077(5) 0.071(5) 0.045(4) 0.001(4) 0.015(4) 0.003(4)
C20 0.080(5) 0.082(6) 0.061(5) 0.010(4) 0.031(4) 0.015(5)
C21 0.069(5) 0.084(6) 0.077(6) 0.005(5) 0.034(4) -0.001(4)
C22 0.052(4) 0.075(5) 0.056(4) -0.003(4) 0.013(3) -0.004(3)
N1 0.044(3) 0.075(4) 0.045(3) 0.001(3) 0.001(2) 0.007(3)
N2 0.051(3) 0.056(3) 0.041(3) -0.001(2) 0.007(2) 0.010(2)
N3 0.047(3) 0.058(3) 0.046(3) 0.007(3) 0.004(2) 0.007(2)
N4 0.044(3) 0.077(4) 0.049(3) -0.011(3) 0.004(2) -0.006(3)
N5 0.052(3) 0.073(4) 0.052(4) -0.015(3) 0.008(3) -0.014(3)
N6 0.048(3) 0.092(5) 0.046(3) -0.012(3) 0.009(2) -0.011(3)
O1 0.046(2) 0.085(4) 0.055(3) 0.007(3) 0.003(2) 0.002(2)
O2 0.050(3) 0.174(7) 0.068(4) -0.026(4) 0.012(3) -0.024(4)
Hg1 0.04465(13) 0.05792(16) 0.05893(18) 0.00016(13) 0.01477(11) 0.00072(11)
I1 0.0497(2) 0.0800(3) 0.0629(3) -0.0101(3) 0.0190(2) -0.0121(2)
I2 0.0429(2) 0.0774(3) 0.0548(3) -0.0051(2) 0.01163(18) 0.00685(19)
F1 0.056(2) 0.079(3) 0.063(3) 0.012(2) -0.0056(19) 0.006(2)
F2 0.056(3) 0.161(5) 0.068(3) -0.033(4) 0.011(2) -0.023(3)

loop_
_atom_type_symbol
_atom_type_description
_atom_type_scat_dispersion_real
_atom_type_scat_dispersion_imag
_atom_type_scat_source
C C 0.0033 0.0016 'International Tables Vol C Tables 4.2.6.8 and 6.1.1.4'
H H 0.0000 0.0000 'International Tables Vol C Tables 4.2.6.8 and 6.1.1.4'
N N 0.0061 0.0033 'International Tables Vol C Tables 4.2.6.8 and 6.1.1.4'
O O 0.0106 0.0060 'International Tables Vol C Tables 4.2.6.8 and 6.1.1.4'
Cl Cl 0.1484 0.1585 'International Tables Vol C Tables 4.2.6.8 and 6.1.1.4'
Hg Hg -2.3894 9.2266 'International Tables Vol C Tables 4.2.6.8 and 6.1.1.4'
I I -0.4742 1.8119 'International Tables Vol C Tables 4.2.6.8 and 6.1.1.4'
F F 0.0171 0.0103 'International Tables Vol C Tables 4.2.6.8 and 6.1.1.4'

loop_
_geom_angle_atom_site_label_1
_geom_angle_atom_site_label_2
_geom_angle_atom_site_label_3
_geom_angle
N1 C1 C2 123.4(6)
N1 C1 H1 118.3
C2 C1 H1 118.3
N2 C2 C1 119.9(7)
N2 C2 H2 120.1
C1 C2 H2 120.1
N2 C3 C4 121.3(6)
N2 C3 H3 119.4
C4 C3 H3 119.4
N1 C4 C3 121.7(6)
N1 C4 C5 118.3(6)
C3 C4 C5 120.0(5)
O1 C5 N3 126.2(6)
O1 C5 C4 120.8(6)
N3 C5 C4 113.0(5)
C11 C6 N3 126.2(6)
C11 C6 C7 116.7(7)
N3 C6 C7 117.1(6)
C8 C7 F1 120.3(6)
C8 C7 C6 123.4(7)
F1 C7 C6 116.3(6)
C7 C8 C9 118.7(7)
C7 C8 H8 120.7
C9 C8 H8 120.7
C10 C9 C8 119.6(8)
C10 C9 H9 120.2
C8 C9 H9 120.2
C9 C10 C11 121.3(7)
C9 C10 H10 119.3
C11 C10 H10 119.3
C6 C11 C10 120.2(7)
C6 C11 H11 119.9
C10 C11 H11 119.9
N4 C12 C13 122.2(7)
N4 C12 H12 118.9
C13 C12 H12 118.9
N5 C13 C12 122.6(7)
N5 C13 H13 118.7
C12 C13 H13 118.7
N5 C14 C15 121.4(6)
N5 C14 H14 119.3
C15 C14 H14 119.3
N4 C15 C14 121.3(6)
N4 C15 C16 118.3(6)
C14 C15 C16 120.4(6)
O2 C16 N6 125.0(8)
O2 C16 C15 122.6(7)
N6 C16 C15 112.4(6)
N6 C17 C22 126.0(6)
N6 C17 C18 117.5(6)
C22 C17 C18 116.4(7)
F2 C18 C19 119.9(7)
F2 C18 C17 116.4(7)
C19 C18 C17 123.7(7)
C20 C19 C18 118.0(8)
C20 C19 H19 121.0
C18 C19 H19 121.0
C19 C20 C21 120.8(8)
C19 C20 H20 119.6
C21 C20 H20 119.6
C22 C21 C20 120.8(8)
C22 C21 H21 119.6
C20 C21 H21 119.6
C21 C22 C17 120.3(7)
C21 C22 H22 119.8
C17 C22 H22 119.8
C1 N1 C4 116.1(6)
C2 N2 C3 117.6(6)
C2 N2 Hg1 119.9(5)
C3 N2 Hg1 122.3(4)
C5 N3 C6 128.6(5)
C5 N3 H3A 115.7
C6 N3 H3A 115.7
C12 N4 C15 116.4(6)
C13 N5 C14 116.1(6)
C16 N6 C17 129.9(6)
C16 N6 H6A 115.1
C17 N6 H6A 115.1
I1 Hg1 I2 169.66(2)
I1 Hg1 N2 96.21(12)
I2 Hg1 N2 93.25(12)

loop_
_geom_bond_atom_site_label_1
_geom_bond_atom_site_label_2
_geom_bond_distance
C1 N1 1.303(10)
C1 C2 1.393(11)
C1 H1 0.9300
C2 N2 1.331(8)
C2 H2 0.9300
C3 N2 1.331(9)
C3 C4 1.376(9)
C3 H3 0.9300
C4 N1 1.346(7)
C4 C5 1.504(9)
C5 O1 1.216(7)
C5 N3 1.357(8)
C6 C11 1.384(10)
C6 N3 1.390(9)
C6 C7 1.412(9)
C7 C8 1.361(11)
C7 F1 1.363(8)
C8 C9 1.383(12)
C8 H8 0.9300
C9 C10 1.379(12)
C9 H9 0.9300
C10 C11 1.391(11)
C10 H10 0.9300
C11 H11 0.9300
C12 N4 1.323(10)
C12 C13 1.363(11)
C12 H12 0.9300
C13 N5 1.310(8)
C13 H13 0.9300
C14 N5 1.337(10)
C14 C15 1.389(10)
C14 H14 0.9300
C15 N4 1.323(8)
C15 C16 1.487(10)
C16 O2 1.205(8)
C16 N6 1.358(9)
C17 N6 1.381(10)
C17 C22 1.388(10)
C17 C18 1.399(10)
C18 F2 1.361(8)
C18 C19 1.372(11)
C19 C20 1.358(12)
C19 H19 0.9300
C20 C21 1.379(13)
C20 H20 0.9300
C21 C22 1.379(12)
C21 H21 0.9300
C22 H22 0.9300
N2 Hg1 2.659(6)
N3 H3A 0.8600
N6 H6A 0.8600
Hg1 I1 2.5832(5)
Hg1 I2 2.5991(5)

loop_
_geom_hbond_atom_site_label_D
_geom_hbond_atom_site_label_H
_geom_hbond_atom_site_label_A
_geom_hbond_distance_DH
_geom_hbond_distance_HA
_geom_hbond_distance_DA
_geom_hbond_angle_DHA
_geom_hbond_publ_flag
N3 H3A F1 0.8600 2.2500 2.651(7) 109.00 yes
N3 H3A N1 0.8600 2.2200 2.674(8) 112.00 yes
N6 H6A F2 0.8600 2.2300 2.643(8) 109.00 yes
N6 H6A N4 0.8600 2.1700 2.634(9) 113.00 yes
C11 H11 O1 0.9300 2.3800 2.959(10) 120.00 yes
C22 H22 O2 0.9300 2.3900 2.959(10) 120.00 yes

loop_
_geom_torsion_atom_site_label_1
_geom_torsion_atom_site_label_2
_geom_torsion_atom_site_label_3
_geom_torsion_atom_site_label_4
_geom_torsion
N1 C1 C2 N2 -1.2(13)
N2 C3 C4 N1 -0.2(10)
N2 C3 C4 C5 179.7(6)
N1 C4 C5 O1 176.2(7)
C3 C4 C5 O1 -3.7(10)
N1 C4 C5 N3 -3.7(9)
C3 C4 C5 N3 176.3(6)
C11 C6 C7 C8 -1.3(10)
N3 C6 C7 C8 177.7(7)
C11 C6 C7 F1 177.5(6)
N3 C6 C7 F1 -3.6(9)
F1 C7 C8 C9 -177.9(6)
C6 C7 C8 C9 0.8(11)
C7 C8 C9 C10 0.1(11)
C8 C9 C10 C11 -0.5(12)
N3 C6 C11 C10 -178.0(7)
C7 C6 C11 C10 0.8(10)
C9 C10 C11 C6 0.0(12)
N4 C12 C13 N5 -0.3(15)
N5 C14 C15 N4 -2.0(12)
N5 C14 C15 C16 179.3(7)
N4 C15 C16 O2 -178.1(8)
C14 C15 C16 O2 0.6(13)
N4 C15 C16 N6 1.1(11)
C14 C15 C16 N6 179.8(7)
N6 C17 C18 F2 1.3(11)
C22 C17 C18 F2 -179.5(7)
N6 C17 C18 C19 179.5(8)
C22 C17 C18 C19 -1.4(12)
F2 C18 C19 C20 178.6(8)
C17 C18 C19 C20 0.5(13)
C18 C19 C20 C21 -0.4(13)
C19 C20 C21 C22 1.2(14)
C20 C21 C22 C17 -2.1(14)
N6 C17 C22 C21 -178.9(8)
C18 C17 C22 C21 2.1(12)
C2 C1 N1 C4 0.4(12)
C3 C4 N1 C1 0.3(10)
C5 C4 N1 C1 -179.6(7)
C1 C2 N2 C3 1.3(11)
C1 C2 N2 Hg1 -173.2(6)
C4 C3 N2 C2 -0.6(10)
C4 C3 N2 Hg1 173.7(5)
O1 C5 N3 C6 -2.3(12)
C4 C5 N3 C6 177.7(6)
C11 C6 N3 C5 -6.0(11)
C7 C6 N3 C5 175.1(6)
C13 C12 N4 C15 0.2(13)
C14 C15 N4 C12 0.9(11)
C16 C15 N4 C12 179.6(7)
C12 C13 N5 C14 -0.8(13)
C15 C14 N5 C13 1.8(12)
O2 C16 N6 C17 0.9(15)
C15 C16 N6 C17 -178.4(7)
C22 C17 N6 C16 -3.6(14)
C18 C17 N6 C16 175.4(8)
C2 N2 Hg1 I1 8.6(5)
C3 N2 Hg1 I1 -165.6(5)
C2 N2 Hg1 I2 -167.2(5)
C3 N2 Hg1 I2 18.6(5)
